data_7107081
loop_
_publ_author_name
'Jun Zhang'
'Xiaolong Su'
'Jun Fu'
'Min Shi'

_publ_section_title
;
 A facile preparation of backbone-substituted, functionalized and chiral
 imidazolinium salts
;
_journal_name_full Chem.Commun.
_journal_page_first 12541
_journal_paper_doi 10.1039/c1cc15609h
_journal_volume 47
_journal_year 2011
_chemical_formula_sum 'C27 H31 I N2'
_chemical_formula_weight 510.44
_chemical_name_systematic
;
?
;
_space_group_IT_number 19
_symmetry_cell_setting orthorhombic
_symmetry_space_group_name_Hall 'P 2ac 2ab'
_symmetry_space_group_name_H-M 'P 21 21 21'
_atom_sites_solution_hydrogens geom
_atom_sites_solution_primary direct
_atom_sites_solution_secondary difmap
_audit_creation_method SHELXL-97
_cell_angle_alpha 90.00
_cell_angle_beta 90.00
_cell_angle_gamma 90.00
_cell_formula_units_Z 8
_cell_length_a 15.2391(17)
_cell_length_b 15.3799(18)
_cell_length_c 22.066(3)
_cell_measurement_reflns_used 9924
_cell_measurement_temperature 173(2)
_cell_measurement_theta_max 24.25
_cell_measurement_theta_min 2.27
_cell_volume 5171.7(11)
_computing_cell_refinement 'Bruker SAINT'
_computing_data_collection 'Bruker APEX2'
_computing_data_reduction 'Bruker SAINT'
_computing_molecular_graphics 'Bruker SHELXTL'
_computing_publication_material 'Bruker SHELXTL'
_computing_structure_refinement 'SHELXL-97 (Sheldrick, 1997)'
_computing_structure_solution 'SHELXS-97 (Sheldrick, 1990)'
_diffrn_ambient_temperature 173(2)
_diffrn_measured_fraction_theta_full 0.994
_diffrn_measured_fraction_theta_max 0.994
_diffrn_measurement_device_type 'Bruker APEX-II CCD'
_diffrn_measurement_method '\f and \w scans'
_diffrn_radiation_monochromator graphite
_diffrn_radiation_source 'fine-focus sealed tube'
_diffrn_radiation_type MoK\a
_diffrn_radiation_wavelength 0.71073
_diffrn_reflns_av_R_equivalents 0.0268
_diffrn_reflns_av_sigmaI/netI 0.0362
_diffrn_reflns_limit_h_max 19
_diffrn_reflns_limit_h_min -19
_diffrn_reflns_limit_k_max 19
_diffrn_reflns_limit_k_min -19
_diffrn_reflns_limit_l_max 28
_diffrn_reflns_limit_l_min -23
_diffrn_reflns_number 37272
_diffrn_reflns_theta_full 27.50
_diffrn_reflns_theta_max 27.50
_diffrn_reflns_theta_min 1.61
_diffrn_standards_decay_% 5.76
_exptl_absorpt_coefficient_mu 1.253
_exptl_absorpt_correction_T_max 0.7877
_exptl_absorpt_correction_T_min 0.6682
_exptl_absorpt_correction_type multi-scan
_exptl_absorpt_process_details sadabs
_exptl_crystal_colour colourless
_exptl_crystal_density_diffrn 1.311
_exptl_crystal_density_method 'not measured'
_exptl_crystal_description polyhedral
_exptl_crystal_F_000 2080
_exptl_crystal_size_max 0.35
_exptl_crystal_size_mid 0.20
_exptl_crystal_size_min 0.20
_refine_diff_density_max 1.100
_refine_diff_density_min -0.678
_refine_diff_density_rms 0.081
_refine_ls_abs_structure_details 'Flack H D (1983), Acta Cryst. A39, 876-881'
_refine_ls_abs_structure_Flack -0.02(2)
_refine_ls_extinction_method none
_refine_ls_goodness_of_fit_ref 1.022
_refine_ls_hydrogen_treatment mixed
_refine_ls_matrix_type full
_refine_ls_number_parameters 561
_refine_ls_number_reflns 11769
_refine_ls_number_restraints 2
_refine_ls_restrained_S_all 1.022
_refine_ls_R_factor_all 0.0737
_refine_ls_R_factor_gt 0.0481
_refine_ls_shift/su_max 0.002
_refine_ls_shift/su_mean 0.000
_refine_ls_structure_factor_coef Fsqd
_refine_ls_weighting_details 'calc w=1/[\s^2^(Fo^2^)+(0.1094P)^2^+0.2708P] where P=(Fo^2^+2Fc^2^)/3'
_refine_ls_weighting_scheme calc
_refine_ls_wR_factor_gt 0.1444
_refine_ls_wR_factor_ref 0.1672
_reflns_number_gt 8317
_reflns_number_total 11769
_reflns_threshold_expression >2sigma(I)
_cod_data_source_file c1cc15609h.txt
_cod_data_source_block mo_10727b
_cod_original_cell_volume 5171.8(10)
_cod_original_sg_symbol_H-M P2(1)2(1)2(1)
_cod_database_code 7107081

loop_
_symmetry_equiv_pos_as_xyz
'x, y, z'
'-x+1/2, -y, z+1/2'
'-x, y+1/2, -z+1/2'
'x+1/2, -y+1/2, -z'

loop_
_atom_site_label
_atom_site_type_symbol
_atom_site_fract_x
_atom_site_fract_y
_atom_site_fract_z
_atom_site_U_iso_or_equiv
_atom_site_adp_type
_atom_site_occupancy
_atom_site_symmetry_multiplicity
_atom_site_calc_flag
_atom_site_refinement_flags
I1 I 0.10531(3) 0.79529(2) 0.94684(2) 0.09361(18) Uani 1 1 d .
N1 N 0.3351(2) 0.6082(3) 0.91465(16) 0.0557(9) Uani 1 1 d .
N2 N 0.2976(2) 0.6145(2) 1.00992(15) 0.0454(7) Uani 1 1 d .
C1 C 0.2735(3) 0.6262(3) 0.95416(18) 0.0452(8) Uani 1 1 d D
H1 H 0.223(3) 0.656(4) 0.942(3) 0.10(2) Uiso 1 1 d D
C2 C 0.3914(3) 0.5835(3) 1.0128(2) 0.0541(10) Uani 1 1 d .
H2 H 0.4276 0.6289 1.0333 0.065 Uiso 1 1 calc R
C3 C 0.4162(3) 0.5811(4) 0.9450(2) 0.0665(13) Uani 1 1 d .
H3A H 0.4648 0.6219 0.9362 0.080 Uiso 1 1 calc R
H3B H 0.4336 0.5218 0.9325 0.080 Uiso 1 1 calc R
C4 C 0.3262(3) 0.6179(3) 0.84950(19) 0.0526(10) Uani 1 1 d .
C5 C 0.3439(3) 0.6974(3) 0.8230(2) 0.0606(11) Uani 1 1 d .
C6 C 0.3382(4) 0.7031(4) 0.7600(2) 0.0713(13) Uani 1 1 d .
H6 H 0.3515 0.7567 0.7406 0.086 Uiso 1 1 calc R
C7 C 0.3137(3) 0.6324(3) 0.7252(2) 0.0600(11) Uani 1 1 d .
C8 C 0.2946(3) 0.5549(3) 0.7533(2) 0.0624(12) Uani 1 1 d .
H8 H 0.2760 0.5070 0.7292 0.075 Uiso 1 1 calc R
C9 C 0.3014(3) 0.5441(3) 0.8159(2) 0.0534(10) Uani 1 1 d .
C10 C 0.3660(6) 0.7758(4) 0.8609(3) 0.101(2) Uani 1 1 d .
H10A H 0.3301 0.7756 0.8978 0.151 Uiso 1 1 calc R
H10B H 0.3540 0.8288 0.8377 0.151 Uiso 1 1 calc R
H10C H 0.4283 0.7741 0.8720 0.151 Uiso 1 1 calc R
C11 C 0.3075(5) 0.6403(4) 0.6580(2) 0.0820(17) Uani 1 1 d .
H11A H 0.3021 0.7017 0.6469 0.123 Uiso 1 1 calc R
H11B H 0.2559 0.6084 0.6436 0.123 Uiso 1 1 calc R
H11C H 0.3604 0.6159 0.6394 0.123 Uiso 1 1 calc R
C12 C 0.2816(4) 0.4582(4) 0.8454(3) 0.0795(15) Uani 1 1 d .
H12A H 0.3363 0.4318 0.8599 0.119 Uiso 1 1 calc R
H12B H 0.2536 0.4195 0.8160 0.119 Uiso 1 1 calc R
H12C H 0.2419 0.4674 0.8798 0.119 Uiso 1 1 calc R
C13 C 0.2428(2) 0.6284(2) 1.06202(17) 0.0430(8) Uani 1 1 d .
C14 C 0.1725(3) 0.5723(3) 1.07193(18) 0.0455(8) Uani 1 1 d .
C15 C 0.1207(3) 0.5858(3) 1.12310(19) 0.0557(10) Uani 1 1 d .
H15 H 0.0716 0.5492 1.1305 0.067 Uiso 1 1 calc R
C16 C 0.1404(3) 0.6537(3) 1.1641(2) 0.0570(11) Uani 1 1 d .
C17 C 0.2105(3) 0.7073(3) 1.15179(19) 0.0544(10) Uani 1 1 d .
H17 H 0.2242 0.7527 1.1795 0.065 Uiso 1 1 calc R
C18 C 0.2618(3) 0.6975(3) 1.10044(18) 0.0484(8) Uani 1 1 d .
C19 C 0.1509(3) 0.4974(3) 1.0304(2) 0.0611(11) Uani 1 1 d .
H19A H 0.1343 0.5199 0.9905 0.092 Uiso 1 1 calc R
H19B H 0.1020 0.4640 1.0474 0.092 Uiso 1 1 calc R
H19C H 0.2024 0.4597 1.0263 0.092 Uiso 1 1 calc R
C20 C 0.0859(4) 0.6666(4) 1.2202(3) 0.0815(16) Uani 1 1 d .
H20A H 0.1244 0.6805 1.2544 0.122 Uiso 1 1 calc R
H20B H 0.0532 0.6132 1.2290 0.122 Uiso 1 1 calc R
H20C H 0.0446 0.7146 1.2136 0.122 Uiso 1 1 calc R
C21 C 0.3320(4) 0.7620(3) 1.0859(3) 0.0713(13) Uani 1 1 d .
H21A H 0.3189 0.8173 1.1060 0.107 Uiso 1 1 calc R
H21B H 0.3345 0.7710 1.0419 0.107 Uiso 1 1 calc R
H21C H 0.3887 0.7401 1.1002 0.107 Uiso 1 1 calc R
C22 C 0.4002(3) 0.4999(3) 1.0470(2) 0.0591(11) Uani 1 1 d .
C23 C 0.3874(4) 0.4181(4) 1.0222(3) 0.0800(15) Uani 1 1 d .
H23 H 0.3686 0.4129 0.9813 0.096 Uiso 1 1 calc R
C24 C 0.4016(5) 0.3447(5) 1.0557(5) 0.109(3) Uani 1 1 d .
H24 H 0.3932 0.2887 1.0384 0.131 Uiso 1 1 calc R
C25 C 0.4283(5) 0.3532(7) 1.1155(5) 0.119(3) Uani 1 1 d .
H25 H 0.4383 0.3025 1.1391 0.143 Uiso 1 1 calc R
C26 C 0.4404(6) 0.4326(8) 1.1407(4) 0.112(3) Uani 1 1 d .
H26 H 0.4592 0.4374 1.1816 0.135 Uiso 1 1 calc R
C27 C 0.4257(4) 0.5046(5) 1.1077(3) 0.0847(18) Uani 1 1 d .
H27 H 0.4328 0.5600 1.1261 0.102 Uiso 1 1 calc R
I2 I 0.94203(3) 0.29498(5) 0.10965(3) 0.1286(3) Uani 1 1 d .
N3 N 0.1954(2) 0.1054(2) -0.05463(17) 0.0534(8) Uani 1 1 d .
N4 N 0.2643(2) 0.0586(2) 0.02642(16) 0.0463(7) Uani 1 1 d .
C28 C 0.2651(3) 0.1092(3) -0.0218(2) 0.0496(9) Uani 1 1 d D
H28 H 0.315(2) 0.144(2) -0.0330(19) 0.047(11) Uiso 1 1 d D
C29 C 0.1822(3) 0.0040(3) 0.0246(2) 0.0472(9) Uani 1 1 d .
H29 H 0.1989 -0.0567 0.0133 0.057 Uiso 1 1 calc R
C30 C 0.1317(3) 0.0442(3) -0.0281(2) 0.0545(10) Uani 1 1 d .
H30A H 0.1141 -0.0007 -0.0579 0.065 Uiso 1 1 calc R
H30B H 0.0786 0.0750 -0.0137 0.065 Uiso 1 1 calc R
C31 C 0.1721(3) 0.1593(3) -0.1058(2) 0.0567(10) Uani 1 1 d .
C32 C 0.1790(4) 0.1246(4) -0.1639(2) 0.0668(12) Uani 1 1 d .
C33 C 0.1497(4) 0.1760(4) -0.2115(2) 0.0762(15) Uani 1 1 d .
H33 H 0.1533 0.1540 -0.2517 0.091 Uiso 1 1 calc R
C34 C 0.1153(4) 0.2586(4) -0.2024(3) 0.0736(14) Uani 1 1 d .
C35 C 0.1102(4) 0.2893(3) -0.1453(3) 0.0720(13) Uani 1 1 d .
H35 H 0.0857 0.3454 -0.1389 0.086 Uiso 1 1 calc R
C36 C 0.1394(3) 0.2420(3) -0.0953(2) 0.0632(12) Uani 1 1 d .
C37 C 0.2190(6) 0.0371(5) -0.1741(3) 0.101(2) Uani 1 1 d .
H37A H 0.2818 0.0395 -0.1647 0.152 Uiso 1 1 calc R
H37B H 0.2110 0.0201 -0.2165 0.152 Uiso 1 1 calc R
H37C H 0.1904 -0.0056 -0.1477 0.152 Uiso 1 1 calc R
C38 C 0.0819(6) 0.3094(7) -0.2559(4) 0.117(3) Uani 1 1 d .
H38A H 0.0357 0.2761 -0.2763 0.176 Uiso 1 1 calc R
H38B H 0.1302 0.3199 -0.2843 0.176 Uiso 1 1 calc R
H38C H 0.0581 0.3651 -0.2420 0.176 Uiso 1 1 calc R
C39 C 0.1313(6) 0.2775(4) -0.0319(3) 0.097(2) Uani 1 1 d .
H39A H 0.0894 0.2421 -0.0089 0.145 Uiso 1 1 calc R
H39B H 0.1104 0.3377 -0.0336 0.145 Uiso 1 1 calc R
H39C H 0.1887 0.2757 -0.0120 0.145 Uiso 1 1 calc R
C40 C 0.3397(2) 0.0321(2) 0.06146(19) 0.0447(8) Uani 1 1 d .
C41 C 0.3984(3) -0.0271(3) 0.0350(2) 0.0504(9) Uani 1 1 d .
C42 C 0.4658(3) -0.0597(3) 0.0709(2) 0.0602(11) Uani 1 1 d .
H42 H 0.5054 -0.1008 0.0540 0.072 Uiso 1 1 calc R
C43 C 0.4768(3) -0.0341(4) 0.1306(3) 0.0665(13) Uani 1 1 d .
C44 C 0.4197(3) 0.0273(4) 0.1537(2) 0.0640(12) Uani 1 1 d .
H44 H 0.4282 0.0473 0.1940 0.077 Uiso 1 1 calc R
C45 C 0.3501(3) 0.0612(3) 0.1202(2) 0.0560(10) Uani 1 1 d .
C46 C 0.3888(4) -0.0557(4) -0.0293(2) 0.0705(13) Uani 1 1 d .
H46A H 0.3284 -0.0754 -0.0363 0.106 Uiso 1 1 calc R
H46B H 0.4295 -0.1035 -0.0375 0.106 Uiso 1 1 calc R
H46C H 0.4019 -0.0068 -0.0564 0.106 Uiso 1 1 calc R
C47 C 0.5499(5) -0.0739(6) 0.1682(3) 0.099(2) Uani 1 1 d .
H47A H 0.5889 -0.1077 0.1419 0.149 Uiso 1 1 calc R
H47B H 0.5246 -0.1121 0.1991 0.149 Uiso 1 1 calc R
H47C H 0.5836 -0.0276 0.1879 0.149 Uiso 1 1 calc R
C48 C 0.2910(4) 0.1299(4) 0.1481(3) 0.0870(18) Uani 1 1 d .
H48A H 0.2469 0.1018 0.1738 0.131 Uiso 1 1 calc R
H48B H 0.2616 0.1625 0.1158 0.131 Uiso 1 1 calc R
H48C H 0.3264 0.1698 0.1726 0.131 Uiso 1 1 calc R
C49 C 0.1354(3) 0.0013(3) 0.0849(2) 0.0499(9) Uani 1 1 d .
C50 C 0.0866(3) 0.0720(3) 0.1061(2) 0.0601(11) Uani 1 1 d .
H50 H 0.0819 0.1231 0.0822 0.072 Uiso 1 1 calc R
C51 C 0.0455(4) 0.0681(4) 0.1612(3) 0.0720(14) Uani 1 1 d .
H51 H 0.0131 0.1170 0.1751 0.086 Uiso 1 1 calc R
C52 C 0.0500(5) -0.0045(4) 0.1964(3) 0.0842(17) Uani 1 1 d .
H52 H 0.0214 -0.0064 0.2347 0.101 Uiso 1 1 calc R
C53 C 0.0969(5) -0.0757(4) 0.1756(3) 0.0873(18) Uani 1 1 d .
H53 H 0.1008 -0.1268 0.1996 0.105 Uiso 1 1 calc R
C54 C 0.1383(3) -0.0723(3) 0.1197(3) 0.0652(12) Uani 1 1 d .
H54 H 0.1691 -0.1218 0.1053 0.078 Uiso 1 1 calc R

loop_
_atom_site_aniso_label
_atom_site_aniso_U_11
_atom_site_aniso_U_22
_atom_site_aniso_U_33
_atom_site_aniso_U_23
_atom_site_aniso_U_13
_atom_site_aniso_U_12
I1 0.0630(2) 0.0616(2) 0.1563(4) -0.0296(2) -0.0099(2) 0.01082(16)
N1 0.0484(19) 0.076(2) 0.0425(19) -0.0040(17) 0.0060(15) 0.0107(18)
N2 0.0352(15) 0.0599(19) 0.0409(18) 0.0008(15) 0.0077(13) 0.0067(14)
C1 0.0386(18) 0.051(2) 0.045(2) -0.0047(17) 0.0015(17) 0.0020(16)
C2 0.0395(19) 0.070(3) 0.053(2) -0.0069(19) 0.0034(18) 0.0044(19)
C3 0.042(2) 0.106(4) 0.052(2) 0.000(3) 0.0049(19) 0.014(2)
C4 0.045(2) 0.069(3) 0.044(2) -0.0024(19) 0.0098(17) 0.0063(19)
C5 0.068(3) 0.061(3) 0.053(3) -0.009(2) 0.010(2) -0.002(2)
C6 0.097(4) 0.063(3) 0.054(3) 0.008(2) 0.014(3) 0.006(3)
C7 0.062(3) 0.069(3) 0.049(2) -0.005(2) 0.007(2) 0.019(2)
C8 0.063(3) 0.066(3) 0.058(3) -0.018(2) -0.005(2) 0.008(2)
C9 0.049(2) 0.056(2) 0.055(3) -0.0030(19) 0.0044(19) 0.0085(18)
C10 0.141(7) 0.076(4) 0.085(4) -0.025(3) 0.016(4) -0.040(4)
C11 0.098(4) 0.091(4) 0.057(3) -0.005(3) -0.005(3) 0.019(3)
C12 0.085(4) 0.070(3) 0.084(4) -0.006(3) 0.008(3) -0.010(3)
C13 0.0414(18) 0.0474(19) 0.040(2) 0.0012(15) 0.0076(15) 0.0088(15)
C14 0.0424(19) 0.048(2) 0.046(2) 0.0059(16) 0.0009(16) 0.0061(16)
C15 0.051(2) 0.066(3) 0.050(2) 0.0140(19) 0.0109(18) 0.0003(19)
C16 0.059(2) 0.062(3) 0.050(2) 0.015(2) 0.0120(19) 0.011(2)
C17 0.066(2) 0.052(2) 0.045(2) -0.0023(18) 0.0030(19) 0.014(2)
C18 0.0476(19) 0.052(2) 0.046(2) 0.0041(17) 0.0065(16) 0.0016(17)
C19 0.060(3) 0.062(3) 0.062(3) -0.005(2) -0.005(2) -0.006(2)
C20 0.092(4) 0.085(4) 0.068(3) 0.000(3) 0.036(3) 0.001(3)
C21 0.072(3) 0.056(3) 0.085(3) -0.005(2) 0.015(3) -0.009(2)
C22 0.0378(19) 0.078(3) 0.061(3) 0.003(2) 0.004(2) 0.014(2)
C23 0.050(3) 0.087(4) 0.103(4) -0.007(3) 0.000(3) 0.009(3)
C24 0.070(4) 0.077(4) 0.180(9) 0.007(5) 0.009(5) 0.008(3)
C25 0.069(4) 0.127(7) 0.162(8) 0.075(7) 0.014(5) 0.033(4)
C26 0.092(5) 0.160(8) 0.085(4) 0.045(5) 0.001(4) 0.033(6)
C27 0.071(3) 0.126(5) 0.056(3) 0.009(3) -0.001(3) 0.026(3)
I2 0.0865(3) 0.1747(6) 0.1246(4) 0.0579(4) -0.0089(3) 0.0473(4)
N3 0.0491(18) 0.0524(18) 0.059(2) -0.0013(16) 0.0073(16) -0.0104(14)
N4 0.0398(16) 0.0428(16) 0.0564(19) -0.0035(14) 0.0011(14) -0.0085(13)
C28 0.043(2) 0.047(2) 0.058(2) -0.0090(18) 0.0067(18) -0.0128(17)
C29 0.0402(19) 0.0434(19) 0.058(2) -0.0042(17) 0.0039(17) -0.0085(16)
C30 0.048(2) 0.057(2) 0.059(3) 0.0057(19) 0.0005(18) -0.0129(19)
C31 0.050(2) 0.059(3) 0.061(3) 0.003(2) 0.001(2) -0.0086(19)
C32 0.068(3) 0.068(3) 0.064(3) -0.003(2) 0.011(2) 0.004(2)
C33 0.081(4) 0.098(4) 0.050(3) 0.004(3) 0.010(2) -0.006(3)
C34 0.067(3) 0.087(4) 0.067(3) 0.020(3) 0.012(2) 0.002(3)
C35 0.071(3) 0.057(3) 0.088(4) 0.012(2) 0.009(3) -0.003(3)
C36 0.062(3) 0.054(2) 0.073(3) 0.006(2) 0.004(2) -0.013(2)
C37 0.143(7) 0.087(4) 0.074(4) -0.013(3) 0.021(4) 0.035(4)
C38 0.110(5) 0.140(7) 0.102(5) 0.053(5) 0.013(4) 0.029(5)
C39 0.157(7) 0.055(3) 0.078(4) -0.020(3) -0.008(4) -0.004(3)
C40 0.0383(17) 0.0398(17) 0.056(2) -0.0055(16) 0.0021(17) -0.0076(14)
C41 0.0370(18) 0.050(2) 0.064(3) -0.0094(17) 0.0017(18) -0.0113(17)
C42 0.047(2) 0.050(2) 0.083(3) -0.004(2) 0.005(2) 0.0003(18)
C43 0.045(2) 0.071(3) 0.083(4) -0.002(3) -0.004(2) -0.007(2)
C44 0.054(3) 0.074(3) 0.064(3) -0.016(2) -0.007(2) -0.013(2)
C45 0.058(2) 0.056(2) 0.054(3) -0.0127(19) 0.007(2) -0.014(2)
C46 0.059(3) 0.078(3) 0.075(3) -0.026(3) 0.018(2) -0.004(2)
C47 0.082(4) 0.120(5) 0.097(4) 0.003(4) -0.026(4) 0.016(4)
C48 0.071(3) 0.083(4) 0.107(5) -0.040(3) -0.004(3) 0.003(3)
C49 0.0339(17) 0.050(2) 0.066(3) 0.0029(18) 0.0055(17) -0.0007(15)
C50 0.053(2) 0.053(2) 0.075(3) 0.002(2) 0.007(2) 0.0013(19)
C51 0.060(3) 0.080(3) 0.076(3) -0.005(3) 0.020(2) 0.013(3)
C52 0.080(4) 0.100(4) 0.073(3) 0.008(3) 0.027(3) 0.015(3)
C53 0.099(4) 0.083(4) 0.080(4) 0.033(3) 0.027(3) 0.014(3)
C54 0.061(3) 0.054(3) 0.081(3) 0.005(2) 0.013(2) 0.009(2)

loop_
_atom_type_symbol
_atom_type_description
_atom_type_scat_dispersion_real
_atom_type_scat_dispersion_imag
_atom_type_scat_source
C C 0.0033 0.0016 'International Tables Vol C Tables 4.2.6.8 and 6.1.1.4'
H H 0.0000 0.0000 'International Tables Vol C Tables 4.2.6.8 and 6.1.1.4'
N N 0.0061 0.0033 'International Tables Vol C Tables 4.2.6.8 and 6.1.1.4'
I I -0.4742 1.8119 'International Tables Vol C Tables 4.2.6.8 and 6.1.1.4'

loop_
_geom_angle_atom_site_label_1
_geom_angle_atom_site_label_2
_geom_angle_atom_site_label_3
_geom_angle
C1 N1 C4 124.7(4)
C1 N1 C3 111.1(3)
C4 N1 C3 124.2(3)
C1 N2 C13 125.0(3)
C1 N2 C2 110.6(3)
C13 N2 C2 124.4(3)
N2 C1 N1 113.5(4)
C22 C2 N2 112.2(4)
C22 C2 C3 116.5(4)
N2 C2 C3 101.5(3)
N1 C3 C2 103.3(3)
C5 C4 C9 122.9(4)
C5 C4 N1 119.5(4)
C9 C4 N1 117.6(4)
C4 C5 C6 117.7(5)
C4 C5 C10 121.2(5)
C6 C5 C10 121.1(5)
C7 C6 C5 121.4(5)
C8 C7 C6 119.3(4)
C8 C7 C11 120.3(5)
C6 C7 C11 120.4(5)
C7 C8 C9 122.2(5)
C8 C9 C4 116.5(4)
C8 C9 C12 121.3(5)
C4 C9 C12 122.3(4)
C18 C13 C14 122.5(3)
C18 C13 N2 118.8(3)
C14 C13 N2 118.7(4)
C13 C14 C15 118.1(4)
C13 C14 C19 123.1(4)
C15 C14 C19 118.8(4)
C14 C15 C16 120.5(4)
C17 C16 C15 118.7(4)
C17 C16 C20 120.8(5)
C15 C16 C20 120.5(5)
C16 C17 C18 122.3(4)
C17 C18 C13 117.8(4)
C17 C18 C21 120.5(4)
C13 C18 C21 121.7(4)
C23 C22 C27 117.7(6)
C23 C22 C2 124.6(5)
C27 C22 C2 117.7(5)
C24 C23 C22 120.9(7)
C23 C24 C25 118.9(8)
C26 C25 C24 121.1(7)
C27 C26 C25 119.9(8)
C26 C27 C22 121.5(8)
C28 N3 C31 128.2(4)
C28 N3 C30 110.4(4)
C31 N3 C30 120.9(4)
C28 N4 C40 126.3(3)
C28 N4 C29 108.4(3)
C40 N4 C29 121.1(3)
N3 C28 N4 114.9(4)
N4 C29 C49 112.6(3)
N4 C29 C30 102.3(3)
C49 C29 C30 116.5(4)
N3 C30 C29 103.2(3)
C36 C31 C32 122.2(5)
C36 C31 N3 118.9(4)
C32 C31 N3 118.8(4)
C33 C32 C31 117.0(5)
C33 C32 C37 122.0(5)
C31 C32 C37 121.0(5)
C34 C33 C32 122.1(5)
C35 C34 C33 118.6(5)
C35 C34 C38 122.2(6)
C33 C34 C38 119.2(6)
C34 C35 C36 122.5(5)
C31 C36 C35 117.5(5)
C31 C36 C39 121.2(5)
C35 C36 C39 121.3(5)
C45 C40 C41 121.8(4)
C45 C40 N4 120.2(4)
C41 C40 N4 117.9(4)
C42 C41 C40 117.9(4)
C42 C41 C46 120.6(4)
C40 C41 C46 121.5(4)
C43 C42 C41 121.9(5)
C44 C43 C42 118.0(5)
C44 C43 C47 122.4(5)
C42 C43 C47 119.6(5)
C43 C44 C45 122.7(5)
C40 C45 C44 117.6(4)
C40 C45 C48 122.5(5)
C44 C45 C48 119.8(4)
C54 C49 C50 118.2(4)
C54 C49 C29 120.2(4)
C50 C49 C29 121.6(4)
C51 C50 C49 120.4(5)
C52 C51 C50 121.3(5)
C51 C52 C53 119.0(5)
C52 C53 C54 120.0(5)
C49 C54 C53 121.0(5)

loop_
_geom_bond_atom_site_label_1
_geom_bond_atom_site_label_2
_geom_bond_distance
N1 C1 1.312(5)
N1 C4 1.452(6)
N1 C3 1.465(6)
N2 C1 1.297(5)
N2 C13 1.437(5)
N2 C2 1.508(5)
C2 C22 1.497(7)
C2 C3 1.542(6)
C4 C5 1.381(7)
C4 C9 1.408(7)
C5 C6 1.396(7)
C5 C10 1.505(7)
C6 C7 1.383(8)
C7 C8 1.375(8)
C7 C11 1.491(7)
C8 C9 1.395(7)
C9 C12 1.504(8)
C13 C18 1.389(6)
C13 C14 1.393(6)
C14 C15 1.394(6)
C14 C19 1.508(6)
C15 C16 1.414(7)
C16 C17 1.377(7)
C16 C20 1.503(7)
C17 C18 1.385(6)
C18 C21 1.495(7)
C22 C23 1.387(8)
C22 C27 1.398(8)
C23 C24 1.367(10)
C24 C25 1.386(14)
C25 C26 1.355(14)
C26 C27 1.344(11)
N3 C28 1.287(6)
N3 C31 1.445(6)
N3 C30 1.475(5)
N4 C28 1.317(6)
N4 C40 1.444(5)
N4 C29 1.508(5)
C29 C49 1.510(6)
C29 C30 1.526(6)
C31 C36 1.386(7)
C31 C32 1.392(7)
C32 C33 1.390(8)
C32 C37 1.494(8)
C33 C34 1.389(9)
C34 C35 1.348(9)
C34 C38 1.504(9)
C35 C36 1.395(8)
C36 C39 1.507(8)
C40 C45 1.381(6)
C40 C41 1.404(6)
C41 C42 1.391(7)
C41 C46 1.493(7)
C42 C43 1.384(8)
C43 C44 1.383(8)
C43 C47 1.518(8)
C44 C45 1.393(7)
C45 C48 1.518(7)
C49 C54 1.367(7)
C49 C50 1.399(6)
C50 C51 1.368(7)
C51 C52 1.363(9)
C52 C53 1.386(9)
C53 C54 1.386(8)

loop_
_geom_hbond_atom_site_label_D
_geom_hbond_atom_site_label_H
_geom_hbond_atom_site_label_A
_geom_hbond_distance_DH
_geom_hbond_distance_HA
_geom_hbond_distance_DA
_geom_hbond_angle_DHA
_geom_hbond_site_symmetry_A
C28 H28 I2 0.960(19) 2.74(2) 3.634(4) 155(3) 4_455
C2 H2 I1 1.00 2.98 3.860(5) 147.3 4_567
C1 H1 I1 0.93(2) 2.80(4) 3.655(4) 153(6) .
